data_4346713
loop_
_publ_author_name
'An, Haiyan'
'Wang, Lin'
'Hu, Ying'
'Xu, Tieqi'
'Hou, Yujiao'

_publ_section_title
;
 Spontaneous Resolution of Evans-Showell-Type Polyoxometalates in
 Constructing Chiral Inorganic-Organic Hybrid Architectures.
;
_journal_issue 1
_journal_name_full 'Inorganic chemistry'
_journal_page_first 144
_journal_page_last 153
_journal_paper_doi 10.1021/acs.inorgchem.5b01994
_journal_volume 55
_journal_year 2016
_chemical_formula_sum 'C32 H58 Cd Co2 Mo10 N4 O57'
_chemical_formula_weight 2600.48
_space_group_crystal_system triclinic
_space_group_IT_number 1
_space_group_name_Hall 'P 1'
_space_group_name_H-M_alt 'P 1'
_atom_sites_solution_hydrogens geom
_audit_creation_method SHELXL-2014
_cell_angle_alpha 103.4340(10)
_cell_angle_beta 94.7370(10)
_cell_angle_gamma 104.8840(10)
_cell_formula_units_Z 1
_cell_length_a 10.0028(2)
_cell_length_b 13.5442(2)
_cell_length_c 13.6499(2)
_cell_measurement_reflns_used 12293
_cell_measurement_temperature 296(2)
_cell_measurement_theta_max 25.00
_cell_measurement_theta_min 2.131
_cell_volume 1718.32(5)
_computing_structure_refinement 'SHELXL-2014 (Sheldrick, 2014)'
_diffrn_ambient_temperature 296(2)
_diffrn_measured_fraction_theta_full 0.971
_diffrn_measured_fraction_theta_max 0.997
_diffrn_measurement_device_type 'Bruker Smart Apex CCD'
_diffrn_radiation_type MoK\a
_diffrn_radiation_wavelength 0.71073
_diffrn_reflns_av_R_equivalents 0.0157
_diffrn_reflns_av_unetI/netI 0.0303
_diffrn_reflns_Laue_measured_fraction_full 0.971
_diffrn_reflns_Laue_measured_fraction_max 0.997
_diffrn_reflns_limit_h_max 11
_diffrn_reflns_limit_h_min -11
_diffrn_reflns_limit_k_max 13
_diffrn_reflns_limit_k_min -16
_diffrn_reflns_limit_l_max 15
_diffrn_reflns_limit_l_min -16
_diffrn_reflns_number 12293
_diffrn_reflns_point_group_measured_fraction_full 0.699
_diffrn_reflns_point_group_measured_fraction_max 0.718
_diffrn_reflns_theta_full 25.242
_diffrn_reflns_theta_max 25.000
_diffrn_reflns_theta_min 2.131
_exptl_absorpt_coefficient_mu 2.650
_exptl_absorpt_correction_T_max 0.672
_exptl_absorpt_correction_T_min 0.570
_exptl_absorpt_correction_type empirical
_exptl_crystal_colour 'dark green'
_exptl_crystal_density_diffrn 2.513
_exptl_crystal_description block
_exptl_crystal_F_000 1256
_exptl_crystal_size_max 0.23
_exptl_crystal_size_mid 0.18
_exptl_crystal_size_min 0.15
_refine_diff_density_max 1.302
_refine_diff_density_min -0.877
_refine_diff_density_rms 0.094
_refine_ls_abs_structure_details
;
 Flack x determined using 2496 quotients [(I+)-(I-)]/[(I+)+(I-)]
 (Parsons, Flack and Wagner, Acta Cryst. B69 (2013) 249-259).
;
_refine_ls_abs_structure_Flack 0.011(14)
_refine_ls_extinction_method none
_refine_ls_goodness_of_fit_ref 1.026
_refine_ls_hydrogen_treatment constr
_refine_ls_matrix_type full
_refine_ls_number_parameters 955
_refine_ls_number_reflns 8693
_refine_ls_number_restraints 17
_refine_ls_restrained_S_all 1.030
_refine_ls_R_factor_all 0.0252
_refine_ls_R_factor_gt 0.0238
_refine_ls_shift/su_max 0.001
_refine_ls_shift/su_mean 0.000
_refine_ls_structure_factor_coef Fsqd
_refine_ls_weighting_details 'w=1/[\s^2^(Fo^2^)+(0.0416P)^2^] where P=(Fo^2^+2Fc^2^)/3'
_refine_ls_weighting_scheme calc
_refine_ls_wR_factor_gt 0.0626
_refine_ls_wR_factor_ref 0.0636
_reflns_Friedel_coverage 0.440
_reflns_Friedel_fraction_full 0.428
_reflns_Friedel_fraction_max 0.439
_reflns_number_gt 8372
_reflns_number_total 8693
_reflns_threshold_expression 'I > 2\s(I)'
_cod_data_source_file ic5b01994_si_002.cif
_cod_data_source_block 6
_cod_original_cell_volume 1718.31(5)
_cod_database_code 4346713
_shelx_space_group_comment
;
The symmetry employed for this shelxl refinement is uniquely defined
by the following loop, which should always be used as a source of
symmetry information in preference to the above space-group names.
They are only intended as comments.
;
_shelxl_version_number 2014-3

loop_
_space_group_symop_operation_xyz
'x, y, z'

loop_
_atom_site_label
_atom_site_type_symbol
_atom_site_fract_x
_atom_site_fract_y
_atom_site_fract_z
_atom_site_U_iso_or_equiv
_atom_site_adp_type
_atom_site_occupancy
_atom_site_site_symmetry_order
_atom_site_calc_flag
_atom_site_refinement_flags_posn
_atom_site_refinement_flags_adp
Mo1 Mo -0.77724(6) 0.85260(5) 0.35744(5) 0.01871(14) Uani 1 1 d . .
Mo2 Mo -0.71933(6) 0.92605(5) 0.60411(5) 0.02109(15) Uani 1 1 d . .
Mo3 Mo -0.99559(6) 0.92398(5) 0.73328(5) 0.02205(15) Uani 1 1 d . .
Mo4 Mo -1.30899(6) 0.86419(5) 0.60212(5) 0.02108(15) Uani 1 1 d . .
Mo5 Mo -1.34554(6) 0.81927(5) 0.35611(5) 0.01758(14) Uani 1 1 d . .
Mo6 Mo -1.18588(6) 0.63747(5) 0.39627(5) 0.01974(15) Uani 1 1 d . .
Mo7 Mo -1.25911(7) 0.57526(5) 0.14841(5) 0.02451(16) Uani 1 1 d . .
Mo8 Mo -1.12695(7) 0.75036(5) 0.01956(5) 0.02547(16) Uani 1 1 d . .
Mo9 Mo -0.95749(6) 0.99404(5) 0.15465(5) 0.02404(16) Uani 1 1 d . .
Mo10 Mo -0.92079(6) 1.05292(5) 0.40353(5) 0.01863(14) Uani 1 1 d . .
Co1 Co -1.03648(10) 0.86585(7) 0.48343(8) 0.0152(2) Uani 1 1 d . .
Co2 Co -1.07844(10) 0.81329(8) 0.27193(8) 0.0162(2) Uani 1 1 d . .
Cd1 Cd -0.65165(7) 0.71121(6) -0.08399(6) 0.04253(18) Uani 1 1 d . .
O1 O -1.2525(5) 0.7181(4) 0.2773(4) 0.0199(12) Uani 1 1 d . .
O2 O -0.7859(6) 1.0630(5) 0.1653(5) 0.0385(16) Uani 1 1 d . .
O3 O -1.2878(6) 0.6610(5) 0.0598(5) 0.0297(14) Uani 1 1 d . .
O4 O -1.0689(7) 0.6580(5) -0.0585(5) 0.0380(16) Uani 1 1 d . .
O5 O -1.3381(6) 0.9630(5) 0.6926(5) 0.0326(14) Uani 1 1 d . .
O6 O -1.0026(6) 1.0690(4) 0.2809(5) 0.0271(13) Uani 1 1 d . .
O7 O -0.8588(5) 0.9583(4) 0.4788(4) 0.0170(11) Uani 1 1 d . .
O8 O -1.2180(7) 0.7973(6) -0.0590(5) 0.0430(17) Uani 1 1 d . .
O9 O -0.7556(5) 1.1336(4) 0.4128(5) 0.0318(14) Uani 1 1 d . .
O10 O -1.3508(5) 0.9104(4) 0.4823(4) 0.0217(12) Uani 1 1 d . .
O11 O -0.9229(6) 0.8627(5) 0.8091(5) 0.0344(15) Uani 1 1 d . .
O12 O -0.9532(6) 0.8625(5) 0.0640(4) 0.0281(13) Uani 1 1 d . .
O13 O -1.4465(5) 0.7563(5) 0.5897(5) 0.0333(14) Uani 1 1 d . .
O14 O -0.7226(5) 0.8227(4) 0.4814(4) 0.0222(12) Uani 1 1 d . .
O15 O -1.1576(6) 0.5603(4) 0.2688(4) 0.0261(13) Uani 1 1 d . .
O16 O -0.5879(5) 1.0336(4) 0.5997(5) 0.0300(14) Uani 1 1 d . .
O17 O -1.1473(5) 0.8679(4) 0.1644(4) 0.0203(12) Uani 1 1 d . .
O18 O -1.4932(6) 0.7210(4) 0.3472(5) 0.0290(14) Uani 1 1 d . .
O19 O -1.0554(5) 0.7024(4) 0.1611(4) 0.0220(12) Uani 1 1 d . .
O20 O -0.6291(6) 0.9485(5) 0.3563(5) 0.0316(14) Uani 1 1 d . .
O21 O -0.9025(5) 0.9126(4) 0.2820(4) 0.0199(12) Uani 1 1 d . .
O22 O -0.9411(5) 0.8266(4) 0.5920(4) 0.0188(11) Uani 1 1 d . .
O23 O -1.2148(5) 0.7711(4) 0.4751(4) 0.0195(12) Uani 1 1 d . .
O24 O -1.0875(5) 0.9605(4) 0.5936(4) 0.0198(12) Uani 1 1 d . .
O25 O -1.1147(5) 0.9119(4) 0.3796(4) 0.0170(11) Uani 1 1 d . .
O26 O -0.9999(5) 0.7678(4) 0.3758(4) 0.0184(12) Uani 1 1 d . .
O27 O -1.3476(6) 0.5619(4) 0.4043(5) 0.0298(13) Uani 1 1 d . .
O28 O -0.8209(6) 1.0097(4) 0.6966(4) 0.0245(13) Uani 1 1 d . .
O29 O -1.0732(6) 0.6133(4) 0.4820(5) 0.0292(13) Uani 1 1 d . .
O30 O -1.0448(7) 1.0422(5) 0.0746(5) 0.0381(16) Uani 1 1 d . .
O31 O -1.0301(6) 1.0294(5) 0.8122(5) 0.0347(15) Uani 1 1 d . .
O32 O -1.2154(7) 0.4776(5) 0.0659(5) 0.0421(17) Uani 1 1 d . .
O33 O -0.6551(6) 0.8727(5) 0.6915(5) 0.0373(15) Uani 1 1 d . .
O34 O -1.3807(6) 0.8834(4) 0.2665(5) 0.0288(13) Uani 1 1 d . .
O35 O -0.9932(6) 1.1189(4) 0.4982(4) 0.0286(13) Uani 1 1 d . .
O36 O -1.1746(6) 0.8252(4) 0.6884(4) 0.0244(12) Uani 1 1 d . .
O37 O -0.7804(6) 0.7426(5) 0.2640(5) 0.0313(14) Uani 1 1 d . .
O38 O -1.4283(6) 0.5216(5) 0.1590(5) 0.0372(15) Uani 1 1 d . .
O39 O -0.4033(7) 0.2655(6) 0.2610(7) 0.056(2) Uani 1 1 d . .
O40 O -0.2945(6) 0.1454(5) 0.1977(6) 0.054(2) Uani 1 1 d . .
O41 O 0.2921(6) 0.4169(5) 0.5695(6) 0.0463(17) Uani 1 1 d . .
O42 O 0.2027(7) 0.5503(5) 0.6206(7) 0.061(2) Uani 1 1 d . .
O43 O -0.8257(7) 0.1990(6) -0.2673(6) 0.0554(19) Uani 1 1 d . .
O44 O -0.7300(9) 0.3691(6) -0.2026(7) 0.071(2) Uani 1 1 d . .
O45 O -0.9799(9) 1.4205(11) 0.0663(9) 0.091(3) Uani 1 1 d . .
O46 O -1.1093(14) 1.2616(9) -0.0009(8) 0.093(3) Uani 1 1 d . .
C1 C -0.2944(9) 0.2426(7) 0.2435(8) 0.040(2) Uani 1 1 d . .
C2 C -0.1576(8) 0.3226(7) 0.2722(7) 0.034(2) Uani 1 1 d . .
H2A H -0.1537 0.3938 0.2935 0.041 Uiso 1 1 calc R U
C3 C -0.0385(9) 0.2956(7) 0.2682(7) 0.034(2) Uani 1 1 d . .
H3A H -0.0452 0.2240 0.2451 0.041 Uiso 1 1 calc R U
C4 C 0.1025(8) 0.3706(6) 0.2977(7) 0.0284(18) Uani 1 1 d . .
C5 C 0.2194(9) 0.3330(7) 0.2891(7) 0.038(2) Uani 1 1 d . .
H5A H 0.2077 0.2607 0.2663 0.045 Uiso 1 1 calc R U
C6 C 0.3493(9) 0.4010(8) 0.3135(8) 0.044(2) Uani 1 1 d . .
H6A H 0.4271 0.3767 0.3022 0.052 Uiso 1 1 calc R U
C7 C 0.2580(9) 0.5457(7) 0.3692(8) 0.042(2) Uani 1 1 d . .
H7A H 0.2739 0.6179 0.3977 0.050 Uiso 1 1 calc R U
C8 C 0.1253(9) 0.4801(7) 0.3416(8) 0.039(2) Uani 1 1 d . .
H8A H 0.0495 0.5072 0.3517 0.046 Uiso 1 1 calc R U
C9 C 0.1868(9) 0.4560(7) 0.5846(7) 0.036(2) Uani 1 1 d . .
C10 C 0.0481(9) 0.3749(7) 0.5526(7) 0.035(2) Uani 1 1 d . .
H10A H 0.0445 0.3038 0.5313 0.041 Uiso 1 1 calc R U
C11 C -0.0683(9) 0.4010(7) 0.5538(7) 0.033(2) Uani 1 1 d . .
H11A H -0.0622 0.4726 0.5759 0.040 Uiso 1 1 calc R U
C12 C -0.2107(8) 0.3246(7) 0.5224(7) 0.0287(18) Uani 1 1 d . .
C13 C -0.3273(10) 0.3650(8) 0.5257(8) 0.041(2) Uani 1 1 d . .
H13A H -0.3152 0.4375 0.5476 0.050 Uiso 1 1 calc R U
C14 C -0.4588(10) 0.2956(10) 0.4961(8) 0.050(3) Uani 1 1 d . .
H14A H -0.5366 0.3211 0.4957 0.060 Uiso 1 1 calc R U
C15 C -0.3670(9) 0.1528(8) 0.4663(9) 0.044(2) Uani 1 1 d . .
H15A H -0.3818 0.0798 0.4474 0.053 Uiso 1 1 calc R U
C16 C -0.2335(9) 0.2193(8) 0.4925(8) 0.042(2) Uani 1 1 d . .
H16A H -0.1578 0.1912 0.4896 0.050 Uiso 1 1 calc R U
C17 C -0.7183(9) 0.2806(7) -0.2385(7) 0.036(2) Uani 1 1 d . .
C18 C -0.5836(12) 0.2592(9) -0.2484(8) 0.051(3) Uani 1 1 d . .
H18A H -0.5838 0.1909 -0.2815 0.061 Uiso 1 1 calc R U
C19 C -0.4574(11) 0.3331(8) -0.2120(9) 0.053(3) Uani 1 1 d . .
H19A H -0.4583 0.4015 -0.1802 0.063 Uiso 1 1 calc R U
C20 C -0.3245(11) 0.3142(8) -0.2186(7) 0.044(2) Uani 1 1 d . .
C21 C -0.3035(10) 0.2141(8) -0.2527(7) 0.040(2) Uani 1 1 d . .
H21A H -0.3795 0.1537 -0.2733 0.048 Uiso 1 1 calc R U
C22 C -0.1728(10) 0.2066(9) -0.2551(8) 0.048(2) Uani 1 1 d . .
H22A H -0.1602 0.1397 -0.2766 0.057 Uiso 1 1 calc R U
C23 C -0.0727(13) 0.3876(13) -0.1924(10) 0.076(4) Uani 1 1 d . .
H23A H 0.0069 0.4452 -0.1702 0.091 Uiso 1 1 calc R U
C24 C -0.1999(14) 0.4030(8) -0.1882(9) 0.058(3) Uani 1 1 d . .
H24A H -0.2077 0.4713 -0.1656 0.070 Uiso 1 1 calc R U
C25 C -0.9942(17) 1.3263(19) 0.0280(12) 0.082(5) Uani 1 1 d D .
C26 C -0.8458(16) 1.3232(14) 0.0343(14) 0.115(6) Uani 1 1 d D U
H26A H -0.7737 1.3854 0.0613 0.138 Uiso 1 1 calc R U
C27 C -0.8174(18) 1.2366(13) 0.0032(12) 0.089(4) Uani 1 1 d D U
H27A H -0.8952 1.1776 -0.0195 0.106 Uiso 1 1 calc R U
C28 C -0.6833(10) 1.2132(9) -0.0031(7) 0.043(2) Uani 1 1 d . .
C29 C -0.7009(11) 1.1076(9) -0.0469(8) 0.049(3) Uani 1 1 d . .
H29A H -0.7904 1.0608 -0.0648 0.059 Uiso 1 1 calc R U
C30 C -0.5860(13) 1.0708(8) -0.0647(8) 0.052(3) Uani 1 1 d . .
H30A H -0.5978 0.9999 -0.0964 0.063 Uiso 1 1 calc R U
C31 C -0.4383(10) 1.2382(9) 0.0069(9) 0.051(3) Uani 1 1 d . .
H31A H -0.3474 1.2827 0.0264 0.062 Uiso 1 1 calc R U
C32 C -0.5470(13) 1.2782(8) 0.0232(8) 0.054(3) Uani 1 1 d . .
H32A H -0.5304 1.3503 0.0524 0.065 Uiso 1 1 calc R U
N1 N 0.3648(7) 0.5050(6) 0.3548(6) 0.0414(19) Uani 1 1 d . .
H1A H 0.4482 0.5471 0.3728 0.050 Uiso 1 1 calc R U
N2 N -0.4755(7) 0.1928(7) 0.4681(6) 0.042(2) Uani 1 1 d . .
H2B H -0.5588 0.1503 0.4504 0.050 Uiso 1 1 calc R U
N3 N -0.0590(9) 0.2910(10) -0.2280(7) 0.063(3) Uani 1 1 d . .
H3B H 0.0226 0.2827 -0.2336 0.076 Uiso 1 1 calc R U
N4 N -0.4588(9) 1.1381(7) -0.0358(6) 0.045(2) Uani 1 1 d . .
H4A H -0.3874 1.1148 -0.0456 0.054 Uiso 1 1 calc R U
O1W O -0.8180(7) 0.5953(6) -0.0301(6) 0.056(2) Uani 1 1 d . .
O2W O -0.8295(8) 0.6850(6) -0.2102(6) 0.0548(19) Uani 1 1 d . .
O3W O -0.4993(7) 0.8060(6) -0.1663(6) 0.0554(19) Uani 1 1 d . .
O4W O -0.7087(6) 0.8543(5) -0.0012(6) 0.0466(17) Uani 1 1 d . .
O5W O -0.5736(8) 0.5742(6) -0.1578(7) 0.061(2) Uani 1 1 d . .
O6W O -0.4990(9) 0.7490(7) 0.0550(7) 0.073(3) Uani 1 1 d . .
OW1 O -0.5406(6) 1.0002(5) 0.1735(5) 0.0434(17) Uani 1 1 d . .
OW2 O -0.2810(8) 1.0151(7) -0.0776(6) 0.057(2) Uani 1 1 d . .
OW3 O -0.1891(8) 0.6230(6) 0.7181(6) 0.057(2) Uani 1 1 d . .
OW4 O 0.5269(7) 0.5727(5) -0.3444(6) 0.056(2) Uani 1 1 d . .
OW5 O -0.6766(10) 0.5855(9) 0.1487(7) 0.089(3) Uani 1 1 d . .

loop_
_atom_site_aniso_label
_atom_site_aniso_U_11
_atom_site_aniso_U_22
_atom_site_aniso_U_33
_atom_site_aniso_U_23
_atom_site_aniso_U_13
_atom_site_aniso_U_12
Mo1 0.0128(3) 0.0210(3) 0.0249(4) 0.0067(3) 0.0042(2) 0.0083(2)
Mo2 0.0124(3) 0.0249(3) 0.0255(4) 0.0056(3) 0.0008(3) 0.0061(3)
Mo3 0.0190(3) 0.0269(4) 0.0215(4) 0.0055(3) 0.0026(3) 0.0096(3)
Mo4 0.0149(3) 0.0246(3) 0.0254(4) 0.0073(3) 0.0053(3) 0.0070(3)
Mo5 0.0114(3) 0.0172(3) 0.0243(4) 0.0048(3) 0.0012(2) 0.0055(2)
Mo6 0.0168(3) 0.0140(3) 0.0290(4) 0.0062(3) 0.0024(3) 0.0053(2)
Mo7 0.0240(3) 0.0170(3) 0.0287(4) 0.0003(3) -0.0004(3) 0.0056(3)
Mo8 0.0228(3) 0.0293(4) 0.0227(4) 0.0032(3) 0.0025(3) 0.0081(3)
Mo9 0.0224(3) 0.0236(4) 0.0285(4) 0.0109(3) 0.0065(3) 0.0062(3)
Mo10 0.0146(3) 0.0144(3) 0.0270(4) 0.0055(3) 0.0025(3) 0.0045(2)
Co1 0.0103(4) 0.0149(5) 0.0203(5) 0.0035(4) 0.0016(4) 0.0047(3)
Co2 0.0139(4) 0.0147(4) 0.0198(5) 0.0032(4) 0.0016(4) 0.0048(3)
Cd1 0.0380(4) 0.0360(4) 0.0551(4) 0.0103(3) 0.0078(3) 0.0143(3)
O1 0.015(3) 0.017(3) 0.027(3) 0.005(2) 0.001(2) 0.005(2)
O2 0.023(3) 0.040(4) 0.048(4) 0.014(3) 0.008(3) 0.000(3)
O3 0.023(3) 0.031(3) 0.033(3) 0.003(3) 0.000(2) 0.010(2)
O4 0.038(4) 0.039(4) 0.034(4) 0.002(3) 0.012(3) 0.014(3)
O5 0.029(3) 0.040(4) 0.034(3) 0.006(3) 0.010(3) 0.020(3)
O6 0.027(3) 0.018(3) 0.034(3) 0.003(2) 0.003(2) 0.006(2)
O7 0.013(2) 0.016(3) 0.022(3) 0.004(2) 0.000(2) 0.005(2)
O8 0.037(4) 0.053(4) 0.037(4) 0.014(3) 0.002(3) 0.008(3)
O9 0.015(3) 0.027(3) 0.053(4) 0.016(3) 0.002(3) 0.000(2)
O10 0.018(3) 0.020(3) 0.030(3) 0.005(2) 0.004(2) 0.012(2)
O11 0.033(3) 0.048(4) 0.028(3) 0.013(3) 0.002(3) 0.019(3)
O12 0.022(3) 0.033(3) 0.028(3) 0.006(3) 0.007(2) 0.008(2)
O13 0.016(3) 0.039(3) 0.045(4) 0.013(3) 0.004(3) 0.005(2)
O14 0.020(3) 0.025(3) 0.026(3) 0.005(2) 0.002(2) 0.014(2)
O15 0.026(3) 0.017(3) 0.034(3) 0.003(2) 0.004(2) 0.008(2)
O16 0.021(3) 0.026(3) 0.040(4) 0.005(3) 0.005(3) 0.005(2)
O17 0.018(3) 0.021(3) 0.022(3) 0.006(2) 0.003(2) 0.007(2)
O18 0.018(3) 0.025(3) 0.040(4) 0.004(3) 0.004(3) 0.005(2)
O19 0.019(3) 0.020(3) 0.026(3) 0.000(2) 0.000(2) 0.010(2)
O20 0.017(3) 0.038(3) 0.042(4) 0.018(3) 0.006(3) 0.004(2)
O21 0.017(3) 0.014(3) 0.030(3) 0.008(2) 0.005(2) 0.003(2)
O22 0.016(3) 0.023(3) 0.021(3) 0.008(2) 0.005(2) 0.009(2)
O23 0.013(3) 0.020(3) 0.026(3) 0.006(2) 0.005(2) 0.006(2)
O24 0.014(2) 0.023(3) 0.025(3) 0.008(2) 0.004(2) 0.006(2)
O25 0.015(3) 0.013(3) 0.024(3) 0.006(2) 0.003(2) 0.004(2)
O26 0.016(3) 0.015(3) 0.024(3) 0.004(2) -0.001(2) 0.005(2)
O27 0.021(3) 0.023(3) 0.044(4) 0.009(3) 0.005(3) 0.004(2)
O28 0.020(3) 0.022(3) 0.027(3) 0.002(2) 0.002(2) 0.003(2)
O29 0.027(3) 0.024(3) 0.042(4) 0.014(3) 0.003(3) 0.011(2)
O30 0.041(4) 0.038(4) 0.041(4) 0.022(3) 0.002(3) 0.013(3)
O31 0.030(3) 0.035(4) 0.036(4) 0.002(3) 0.009(3) 0.010(3)
O32 0.051(4) 0.025(3) 0.043(4) -0.005(3) 0.002(3) 0.013(3)
O33 0.028(3) 0.053(4) 0.038(4) 0.013(3) 0.005(3) 0.022(3)
O34 0.031(3) 0.030(3) 0.032(3) 0.011(3) 0.002(3) 0.018(3)
O35 0.029(3) 0.022(3) 0.031(3) -0.002(2) 0.004(3) 0.008(2)
O36 0.021(3) 0.029(3) 0.026(3) 0.014(2) 0.003(2) 0.006(2)
O37 0.025(3) 0.034(3) 0.033(3) -0.001(3) 0.002(3) 0.015(3)
O38 0.025(3) 0.029(3) 0.047(4) 0.000(3) 0.000(3) 0.000(3)
O39 0.032(4) 0.057(5) 0.081(6) 0.015(4) 0.006(4) 0.017(3)
O40 0.030(3) 0.038(4) 0.086(6) 0.007(4) 0.008(4) 0.007(3)
O41 0.024(3) 0.040(4) 0.069(5) 0.006(3) 0.009(3) 0.007(3)
O42 0.043(4) 0.032(4) 0.092(6) -0.007(4) 0.004(4) 0.007(3)
O43 0.042(4) 0.049(4) 0.070(5) 0.011(4) 0.009(4) 0.008(3)
O44 0.080(6) 0.041(5) 0.102(7) 0.022(5) 0.033(5) 0.024(4)
O45 0.049(5) 0.120(9) 0.102(8) 0.028(7) 0.013(5) 0.023(6)
O46 0.137(10) 0.093(8) 0.077(7) 0.027(6) 0.040(7) 0.071(8)
C1 0.032(5) 0.038(5) 0.046(6) 0.012(4) -0.002(4) 0.005(4)
C2 0.024(4) 0.025(4) 0.050(6) 0.012(4) 0.004(4) 0.000(3)
C3 0.030(5) 0.025(4) 0.046(6) 0.010(4) 0.007(4) 0.006(3)
C4 0.024(4) 0.026(4) 0.039(5) 0.014(4) 0.008(4) 0.009(3)
C5 0.032(5) 0.036(5) 0.046(6) 0.013(4) 0.010(4) 0.007(4)
C6 0.026(4) 0.054(6) 0.060(7) 0.022(5) 0.011(4) 0.018(4)
C7 0.031(5) 0.032(5) 0.060(7) 0.016(4) 0.008(4) 0.001(4)
C8 0.028(4) 0.025(5) 0.062(7) 0.011(4) 0.010(4) 0.006(4)
C9 0.032(5) 0.034(5) 0.031(5) 0.002(4) 0.002(4) -0.001(4)
C10 0.030(5) 0.025(4) 0.045(5) 0.006(4) 0.007(4) 0.004(4)
C11 0.032(5) 0.027(4) 0.042(5) 0.009(4) 0.005(4) 0.010(4)
C12 0.024(4) 0.033(5) 0.035(5) 0.015(4) 0.006(3) 0.011(3)
C13 0.042(5) 0.047(6) 0.049(6) 0.018(5) 0.017(5) 0.027(5)
C14 0.029(5) 0.077(8) 0.058(7) 0.028(6) 0.017(5) 0.026(5)
C15 0.025(4) 0.028(5) 0.075(7) 0.014(5) 0.007(5) 0.000(4)
C16 0.024(4) 0.042(6) 0.063(7) 0.014(5) 0.008(4) 0.013(4)
C17 0.036(5) 0.035(5) 0.039(5) 0.014(4) 0.011(4) 0.008(4)
C18 0.064(7) 0.052(6) 0.045(6) 0.012(5) 0.018(5) 0.028(5)
C19 0.043(6) 0.039(6) 0.065(8) 0.000(5) -0.001(5) 0.008(5)
C20 0.053(6) 0.055(6) 0.032(5) 0.019(5) 0.016(5) 0.020(5)
C21 0.041(5) 0.035(5) 0.043(6) 0.005(4) 0.003(4) 0.015(4)
C22 0.039(6) 0.056(6) 0.049(6) 0.016(5) 0.010(5) 0.012(5)
C23 0.039(7) 0.100(12) 0.066(9) 0.024(8) -0.004(6) -0.014(7)
C24 0.088(9) 0.029(5) 0.052(7) 0.005(5) 0.015(6) 0.010(5)
C25 0.078(10) 0.156(18) 0.057(9) 0.062(11) 0.035(8) 0.073(12)
C26 0.123(8) 0.117(8) 0.105(8) 0.037(6) 0.014(6) 0.030(6)
C27 0.103(7) 0.098(7) 0.075(6) 0.030(5) 0.021(5) 0.036(5)
C28 0.037(5) 0.070(7) 0.027(5) 0.016(5) 0.007(4) 0.018(5)
C29 0.038(5) 0.051(6) 0.038(6) 0.003(5) 0.001(4) -0.013(5)
C30 0.084(8) 0.029(5) 0.048(6) 0.016(4) 0.016(6) 0.016(5)
C31 0.027(5) 0.061(7) 0.055(7) 0.015(5) -0.001(5) -0.004(5)
C32 0.077(8) 0.031(5) 0.049(7) 0.002(5) 0.006(6) 0.014(5)
N1 0.020(4) 0.039(4) 0.059(5) 0.012(4) 0.007(3) -0.003(3)
N2 0.018(4) 0.052(5) 0.052(5) 0.013(4) 0.001(3) 0.006(3)
N3 0.038(5) 0.107(9) 0.045(6) 0.031(6) 0.005(4) 0.011(6)
N4 0.045(5) 0.059(6) 0.047(5) 0.024(4) 0.018(4) 0.030(4)
O1W 0.048(4) 0.055(5) 0.064(5) 0.024(4) 0.009(4) 0.004(4)
O2W 0.065(5) 0.046(4) 0.055(5) 0.007(3) -0.003(4) 0.029(4)
O3W 0.040(4) 0.064(5) 0.065(5) 0.032(4) 0.005(4) 0.007(3)
O4W 0.029(3) 0.043(4) 0.063(5) 0.003(3) 0.007(3) 0.014(3)
O5W 0.064(5) 0.040(4) 0.087(6) 0.019(4) 0.026(4) 0.022(4)
O6W 0.066(5) 0.091(6) 0.067(6) 0.004(5) -0.005(4) 0.050(5)
OW1 0.032(3) 0.042(4) 0.048(4) 0.017(3) -0.006(3) -0.007(3)
OW2 0.048(4) 0.077(6) 0.065(5) 0.029(4) 0.019(4) 0.038(4)
OW3 0.049(4) 0.044(4) 0.069(5) 0.015(4) -0.006(4) 0.000(3)
OW4 0.036(4) 0.040(4) 0.087(6) 0.019(4) 0.010(4) 0.000(3)
OW5 0.079(6) 0.127(9) 0.063(6) 0.003(6) -0.002(5) 0.058(6)

loop_
_atom_type_symbol
_atom_type_description
_atom_type_scat_dispersion_real
_atom_type_scat_dispersion_imag
_atom_type_scat_source
C C 0.0033 0.0016 'International Tables Vol C Tables 4.2.6.8 and 6.1.1.4'
H H 0.0000 0.0000 'International Tables Vol C Tables 4.2.6.8 and 6.1.1.4'
N N 0.0061 0.0033 'International Tables Vol C Tables 4.2.6.8 and 6.1.1.4'
O O 0.0106 0.0060 'International Tables Vol C Tables 4.2.6.8 and 6.1.1.4'
Co Co 0.3494 0.9721 'International Tables Vol C Tables 4.2.6.8 and 6.1.1.4'
Mo Mo -1.6832 0.6857 'International Tables Vol C Tables 4.2.6.8 and 6.1.1.4'
Cd Cd -0.8075 1.2024 'International Tables Vol C Tables 4.2.6.8 and 6.1.1.4'

loop_
_geom_angle_atom_site_label_1
_geom_angle_atom_site_label_2
_geom_angle_atom_site_label_3
_geom_angle
O20 Mo1 O37 106.9(3)
O20 Mo1 O14 98.7(3)
O37 Mo1 O14 104.9(3)
O20 Mo1 O21 94.0(2)
O37 Mo1 O21 99.8(3)
O14 Mo1 O21 147.4(2)
O20 Mo1 O7 95.1(3)
O37 Mo1 O7 157.6(2)
O14 Mo1 O7 75.0(2)
O21 Mo1 O7 74.1(2)
O20 Mo1 O26 162.6(2)
O37 Mo1 O26 88.4(2)
O14 Mo1 O26 85.0(2)
O21 Mo1 O26 74.7(2)
O7 Mo1 O26 69.28(18)
O20 Mo1 Co2 132.2(2)
O37 Mo1 Co2 86.24(19)
O14 Mo1 Co2 122.57(17)
O21 Mo1 Co2 38.17(14)
O7 Mo1 Co2 75.72(13)
O26 Mo1 Co2 38.36(13)
O33 Mo2 O16 106.4(3)
O33 Mo2 O14 100.4(3)
O16 Mo2 O14 103.6(3)
O33 Mo2 O28 96.9(3)
O16 Mo2 O28 95.3(2)
O14 Mo2 O28 149.5(2)
O33 Mo2 O22 94.0(3)
O16 Mo2 O22 156.9(2)
O14 Mo2 O22 82.8(2)
O28 Mo2 O22 71.1(2)
O33 Mo2 O7 164.2(2)
O16 Mo2 O7 89.4(2)
O14 Mo2 O7 74.0(2)
O28 Mo2 O7 82.6(2)
O22 Mo2 O7 70.85(18)
O11 Mo3 O31 106.7(3)
O11 Mo3 O36 100.1(3)
O31 Mo3 O36 103.1(3)
O11 Mo3 O28 99.3(3)
O31 Mo3 O28 95.3(3)
O36 Mo3 O28 148.0(2)
O11 Mo3 O22 91.9(3)
O31 Mo3 O22 158.7(3)
O36 Mo3 O22 83.2(2)
O28 Mo3 O22 70.9(2)
O11 Mo3 O24 161.5(3)
O31 Mo3 O24 91.7(3)
O36 Mo3 O24 73.5(2)
O28 Mo3 O24 80.1(2)
O22 Mo3 O24 70.35(19)
O5 Mo4 O13 106.0(3)
O5 Mo4 O10 99.4(3)
O13 Mo4 O10 102.7(3)
O5 Mo4 O36 98.1(3)
O13 Mo4 O36 97.4(3)
O10 Mo4 O36 148.5(2)
O5 Mo4 O24 94.0(3)
O13 Mo4 O24 158.5(2)
O10 Mo4 O24 81.3(2)
O36 Mo4 O24 71.5(2)
O5 Mo4 O23 162.9(2)
O13 Mo4 O23 91.0(2)
O10 Mo4 O23 74.3(2)
O36 Mo4 O23 81.3(2)
O24 Mo4 O23 69.42(18)
O18 Mo5 O34 105.7(3)
O18 Mo5 O10 99.9(3)
O34 Mo5 O10 105.1(3)
O18 Mo5 O1 91.9(2)
O34 Mo5 O1 100.7(3)
O10 Mo5 O1 147.3(2)
O18 Mo5 O25 161.5(2)
O34 Mo5 O25 89.7(2)
O10 Mo5 O25 85.4(2)
O1 Mo5 O25 74.9(2)
O18 Mo5 O23 95.4(2)
O34 Mo5 O23 158.4(2)
O10 Mo5 O23 75.2(2)
O1 Mo5 O23 73.4(2)
O25 Mo5 O23 68.73(18)
O18 Mo5 Co2 130.32(19)
O34 Mo5 Co2 87.4(2)
O10 Mo5 Co2 123.05(16)
O1 Mo5 Co2 38.41(15)
O25 Mo5 Co2 38.44(13)
O23 Mo5 Co2 75.20(13)
O27 Mo6 O29 105.3(3)
O27 Mo6 O15 100.0(3)
O29 Mo6 O15 103.7(3)
O27 Mo6 O23 94.0(2)
O29 Mo6 O23 101.8(3)
O15 Mo6 O23 146.4(2)
O27 Mo6 O26 165.3(2)
O29 Mo6 O26 87.3(2)
O15 Mo6 O26 84.0(2)
O23 Mo6 O26 75.7(2)
O27 Mo6 O1 98.3(2)
O29 Mo6 O1 156.3(2)
O15 Mo6 O1 73.7(2)
O23 Mo6 O1 74.2(2)
O26 Mo6 O1 69.04(18)
O27 Mo6 Co1 132.5(2)
O29 Mo6 Co1 86.74(19)
O15 Mo6 Co1 121.92(17)
O23 Mo6 Co1 38.68(15)
O26 Mo6 Co1 38.92(13)
O1 Mo6 Co1 75.68(13)
O38 Mo7 O32 104.9(3)
O38 Mo7 O3 98.7(3)
O32 Mo7 O3 100.2(3)
O38 Mo7 O15 102.9(3)
O32 Mo7 O15 94.9(3)
O3 Mo7 O15 149.4(2)
O38 Mo7 O1 89.0(2)
O32 Mo7 O1 163.8(3)
O3 Mo7 O1 85.5(2)
O15 Mo7 O1 73.5(2)
O38 Mo7 O19 158.4(2)
O32 Mo7 O19 95.9(3)
O3 Mo7 O19 71.6(2)
O15 Mo7 O19 80.5(2)
O1 Mo7 O19 71.35(19)
O8 Mo8 O4 105.2(3)
O8 Mo8 O12 102.6(3)
O4 Mo8 O12 99.3(3)
O8 Mo8 O3 97.0(3)
O4 Mo8 O3 101.3(3)
O12 Mo8 O3 146.7(2)
O8 Mo8 O17 94.2(3)
O4 Mo8 O17 160.0(3)
O12 Mo8 O17 71.1(2)
O3 Mo8 O17 80.9(2)
O8 Mo8 O19 160.6(3)
O4 Mo8 O19 92.0(3)
O12 Mo8 O19 83.0(2)
O3 Mo8 O19 70.4(2)
O17 Mo8 O19 69.83(18)
O30 Mo9 O2 105.0(3)
O30 Mo9 O6 97.8(3)
O2 Mo9 O6 99.8(3)
O30 Mo9 O12 100.7(3)
O2 Mo9 O12 98.6(3)
O6 Mo9 O12 149.5(2)
O30 Mo9 O17 94.3(3)
O2 Mo9 O17 160.0(3)
O6 Mo9 O17 82.4(2)
O12 Mo9 O17 72.2(2)
O30 Mo9 O21 162.7(3)
O2 Mo9 O21 91.0(3)
O6 Mo9 O21 72.5(2)
O12 Mo9 O21 83.0(2)
O17 Mo9 O21 70.51(18)
O9 Mo10 O35 105.0(3)
O9 Mo10 O6 99.5(3)
O35 Mo10 O6 105.8(3)
O9 Mo10 O7 94.1(2)
O35 Mo10 O7 98.0(3)
O6 Mo10 O7 148.3(2)
O9 Mo10 O21 97.8(2)
O35 Mo10 O21 156.5(2)
O6 Mo10 O21 75.6(2)
O7 Mo10 O21 74.2(2)
O9 Mo10 O25 165.4(2)
O35 Mo10 O25 87.1(2)
O6 Mo10 O25 84.5(2)
O7 Mo10 O25 75.87(19)
O21 Mo10 O25 69.47(18)
O9 Mo10 Co1 133.0(2)
O35 Mo10 Co1 84.4(2)
O6 Mo10 Co1 122.47(17)
O7 Mo10 Co1 38.99(15)
O21 Mo10 Co1 75.68(13)
O25 Mo10 Co1 38.67(13)
O25 Co1 O26 84.0(2)
O25 Co1 O23 87.4(2)
O26 Co1 O23 89.3(2)
O25 Co1 O7 88.8(2)
O26 Co1 O7 86.9(2)
O23 Co1 O7 174.9(2)
O25 Co1 O24 95.6(2)
O26 Co1 O24 175.9(2)
O23 Co1 O24 86.7(2)
O7 Co1 O24 97.2(2)
O25 Co1 O22 175.4(2)
O26 Co1 O22 96.3(2)
O23 Co1 O22 97.2(2)
O7 Co1 O22 86.6(2)
O24 Co1 O22 84.4(2)
O25 Co1 Co2 42.08(16)
O26 Co1 Co2 41.93(16)
O23 Co1 Co2 87.62(17)
O7 Co1 Co2 87.23(16)
O24 Co1 Co2 137.52(17)
O22 Co1 Co2 138.06(16)
O25 Co1 Mo6 95.73(15)
O26 Co1 Mo6 50.62(17)
O23 Co1 Mo6 41.01(16)
O7 Co1 Mo6 136.19(16)
O24 Co1 Mo6 125.49(16)
O22 Co1 Mo6 87.99(16)
Co2 Co1 Mo6 68.78(3)
O25 Co1 Mo10 49.81(16)
O26 Co1 Mo10 94.96(17)
O23 Co1 Mo10 135.98(17)
O7 Co1 Mo10 41.22(16)
O24 Co1 Mo10 87.84(16)
O22 Co1 Mo10 125.60(16)
Co2 Co1 Mo10 68.06(3)
Mo6 Co1 Mo10 136.83(4)
O26 Co2 O25 84.0(2)
O26 Co2 O1 87.6(2)
O25 Co2 O1 88.0(2)
O26 Co2 O21 88.1(2)
O25 Co2 O21 87.2(2)
O1 Co2 O21 173.9(3)
O26 Co2 O19 95.5(2)
O25 Co2 O19 175.1(2)
O1 Co2 O19 87.2(2)
O21 Co2 O19 97.6(2)
O26 Co2 O17 175.9(2)
O25 Co2 O17 95.9(2)
O1 Co2 O17 96.5(2)
O21 Co2 O17 87.8(2)
O19 Co2 O17 85.0(2)
O26 Co2 Co1 41.98(16)
O25 Co2 Co1 42.01(16)
O1 Co2 Co1 86.91(17)
O21 Co2 Co1 86.99(17)
O19 Co2 Co1 137.26(17)
O17 Co2 Co1 137.75(17)
O26 Co2 Mo5 95.97(17)
O25 Co2 Mo5 49.36(16)
O1 Co2 Mo5 41.07(16)
O21 Co2 Mo5 135.34(16)
O19 Co2 Mo5 126.03(16)
O17 Co2 Mo5 87.00(16)
Co1 Co2 Mo5 68.30(3)
O26 Co2 Mo1 49.68(17)
O25 Co2 Mo1 95.36(16)
O1 Co2 Mo1 136.20(17)
O21 Co2 Mo1 40.71(16)
O19 Co2 Mo1 87.94(15)
O17 Co2 Mo1 126.34(16)
Co1 Co2 Mo1 68.22(3)
Mo5 Co2 Mo1 136.51(4)
O6W Cd1 O5W 91.2(3)
O6W Cd1 O4W 83.7(3)
O5W Cd1 O4W 174.4(3)
O6W Cd1 O2W 170.8(3)
O5W Cd1 O2W 97.1(3)
O4W Cd1 O2W 88.1(2)
O6W Cd1 O1W 93.9(3)
O5W Cd1 O1W 88.2(3)
O4W Cd1 O1W 94.4(3)
O2W Cd1 O1W 82.3(3)
O6W Cd1 O3W 94.4(3)
O5W Cd1 O3W 85.3(3)
O4W Cd1 O3W 92.8(3)
O2W Cd1 O3W 90.4(3)
O1W Cd1 O3W 169.6(3)
Co2 O1 Mo5 100.5(2)
Co2 O1 Mo7 101.3(2)
Mo5 O1 Mo7 151.2(3)
Co2 O1 Mo6 101.0(2)
Mo5 O1 Mo6 103.0(2)
Mo7 O1 Mo6 90.93(19)
Mo7 O3 Mo8 119.8(3)
Mo10 O6 Mo9 117.6(3)
Co1 O7 Mo10 99.8(2)
Co1 O7 Mo1 101.4(2)
Mo10 O7 Mo1 102.7(2)
Co1 O7 Mo2 100.8(2)
Mo10 O7 Mo2 153.2(3)
Mo1 O7 Mo2 89.85(18)
Mo5 O10 Mo4 116.3(3)
Mo8 O12 Mo9 117.8(3)
Mo1 O14 Mo2 116.5(3)
Mo6 O15 Mo7 116.6(3)
Co2 O17 Mo9 102.2(2)
Co2 O17 Mo8 102.6(2)
Mo9 O17 Mo8 93.8(2)
Co2 O19 Mo7 100.2(2)
Co2 O19 Mo8 102.5(2)
Mo7 O19 Mo8 94.22(19)
Co2 O21 Mo1 101.1(2)
Co2 O21 Mo10 101.4(2)
Mo1 O21 Mo10 102.9(2)
Co2 O21 Mo9 99.5(2)
Mo1 O21 Mo9 153.1(3)
Mo10 O21 Mo9 89.71(18)
Co1 O22 Mo2 101.7(2)
Co1 O22 Mo3 102.3(2)
Mo2 O22 Mo3 97.7(2)
Co1 O23 Mo6 100.3(2)
Co1 O23 Mo5 100.9(2)
Mo6 O23 Mo5 103.4(2)
Co1 O23 Mo4 102.3(2)
Mo6 O23 Mo4 151.6(3)
Mo5 O23 Mo4 89.00(18)
Co1 O24 Mo3 102.8(2)
Co1 O24 Mo4 101.6(2)
Mo3 O24 Mo4 92.4(2)
Co1 O25 Co2 95.9(2)
Co1 O25 Mo10 91.5(2)
Co2 O25 Mo10 101.6(2)
Co1 O25 Mo5 102.7(2)
Co2 O25 Mo5 92.2(2)
Mo10 O25 Mo5 159.1(2)
Co1 O26 Co2 96.1(2)
Co1 O26 Mo6 90.5(2)
Co2 O26 Mo6 102.2(2)
Co1 O26 Mo1 102.2(2)
Co2 O26 Mo1 92.0(2)
Mo6 O26 Mo1 160.0(2)
Mo3 O28 Mo2 115.4(3)
Mo3 O36 Mo4 116.7(3)
O39 C1 O40 122.1(8)
O39 C1 C2 121.5(9)
O40 C1 C2 116.4(8)
C3 C2 C1 121.5(9)
C2 C3 C4 124.9(8)
C5 C4 C8 117.7(8)
C5 C4 C3 119.7(8)
C8 C4 C3 122.4(7)
C6 C5 C4 120.4(9)
N1 C6 C5 119.0(9)
N1 C7 C8 118.9(9)
C7 C8 C4 120.0(8)
O42 C9 O41 122.3(8)
O42 C9 C10 124.3(9)
O41 C9 C10 113.4(8)
C11 C10 C9 121.7(8)
C10 C11 C12 124.8(8)
C16 C12 C13 118.5(8)
C16 C12 C11 123.3(8)
C13 C12 C11 118.3(8)
C12 C13 C14 118.8(9)
N2 C14 C13 120.3(9)
N2 C15 C16 119.8(9)
C12 C16 C15 120.7(9)
O44 C17 O43 121.4(9)
O44 C17 C18 123.3(9)
O43 C17 C18 115.3(9)
C19 C18 C17 124.0(10)
C18 C19 C20 125.4(10)
C21 C20 C24 116.1(9)
C21 C20 C19 124.9(10)
C24 C20 C19 119.0(10)
C22 C21 C20 119.3(10)
N3 C22 C21 123.2(11)
N3 C23 C24 120.9(11)
C23 C24 C20 120.4(11)
O46 C25 O45 122.3(13)
O46 C25 C26 136(2)
O45 C25 C26 101.5(17)
C27 C26 C25 120.4(18)
C26 C27 C28 131.0(16)
C32 C28 C29 116.8(9)
C32 C28 C27 131.5(12)
C29 C28 C27 111.6(11)
C30 C29 C28 120.3(9)
C29 C30 N4 119.1(9)
N4 C31 C32 120.8(9)
C31 C32 C28 120.7(10)
C6 N1 C7 123.7(8)
C14 N2 C15 121.9(8)
C23 N3 C22 120.0(10)
C31 N4 C30 122.2(9)

loop_
_geom_bond_atom_site_label_1
_geom_bond_atom_site_label_2
_geom_bond_distance
Mo1 O20 1.706(5)
Mo1 O37 1.712(6)
Mo1 O14 1.899(5)
Mo1 O21 1.997(5)
Mo1 O7 2.277(5)
Mo1 O26 2.292(5)
Mo1 Co2 3.0049(11)
Mo2 O33 1.694(6)
Mo2 O16 1.710(5)
Mo2 O14 1.909(5)
Mo2 O28 2.012(6)
Mo2 O22 2.250(5)
Mo2 O7 2.309(5)
Mo3 O11 1.695(6)
Mo3 O31 1.708(6)
Mo3 O36 1.892(5)
Mo3 O28 2.006(6)
Mo3 O22 2.262(5)
Mo3 O24 2.260(5)
Mo4 O5 1.700(6)
Mo4 O13 1.694(6)
Mo4 O10 1.933(6)
Mo4 O36 1.966(5)
Mo4 O24 2.292(5)
Mo4 O23 2.313(5)
Mo5 O18 1.689(5)
Mo5 O34 1.718(6)
Mo5 O10 1.885(5)
Mo5 O1 2.009(5)
Mo5 O25 2.283(5)
Mo5 O23 2.314(5)
Mo5 Co2 3.0067(11)
Mo6 O27 1.705(5)
Mo6 O29 1.702(6)
Mo6 O15 1.895(6)
Mo6 O23 1.983(5)
Mo6 O26 2.298(5)
Mo6 O1 2.301(6)
Mo6 Co1 2.9730(11)
Mo7 O38 1.694(6)
Mo7 O32 1.701(6)
Mo7 O3 1.913(6)
Mo7 O15 1.938(6)
Mo7 O1 2.275(5)
Mo7 O19 2.269(5)
Mo8 O8 1.684(7)
Mo8 O4 1.701(6)
Mo8 O12 1.933(6)
Mo8 O3 1.952(6)
Mo8 O17 2.292(5)
Mo8 O19 2.294(6)
Mo9 O30 1.688(6)
Mo9 O2 1.706(6)
Mo9 O6 1.937(6)
Mo9 O12 1.932(6)
Mo9 O17 2.241(5)
Mo9 O21 2.364(5)
Mo10 O9 1.708(5)
Mo10 O35 1.716(6)
Mo10 O6 1.885(6)
Mo10 O7 1.999(5)
Mo10 O21 2.272(5)
Mo10 O25 2.284(5)
Mo10 Co1 2.9891(11)
Co1 O25 1.868(5)
Co1 O26 1.868(5)
Co1 O23 1.888(5)
Co1 O7 1.908(5)
Co1 O24 1.932(6)
Co1 O22 1.945(5)
Co1 Co2 2.7766(14)
Co2 O26 1.866(5)
Co2 O25 1.871(5)
Co2 O1 1.900(5)
Co2 O21 1.893(5)
Co2 O19 1.944(5)
Co2 O17 1.943(5)
Cd1 O6W 2.205(8)
Cd1 O5W 2.252(7)
Cd1 O4W 2.239(7)
Cd1 O2W 2.268(7)
Cd1 O1W 2.274(7)
Cd1 O3W 2.276(7)
O39 C1 1.233(12)
O40 C1 1.319(12)
O41 C9 1.306(11)
O42 C9 1.219(11)
O43 C17 1.284(11)
O44 C17 1.226(12)
O45 C25 1.23(2)
O46 C25 1.22(2)
C1 C2 1.468(11)
C2 C3 1.334(12)
C3 C4 1.471(11)
C4 C5 1.393(12)
C4 C8 1.415(12)
C5 C6 1.348(13)
C6 N1 1.353(13)
C7 N1 1.330(12)
C7 C8 1.360(12)
C9 C10 1.489(11)
C10 C11 1.301(12)
C11 C12 1.490(11)
C12 C16 1.341(13)
C12 C13 1.409(12)
C13 C14 1.371(14)
C14 N2 1.317(14)
C15 N2 1.331(12)
C15 C16 1.370(12)
C17 C18 1.460(14)
C18 C19 1.363(15)
C19 C20 1.423(14)
C20 C21 1.402(13)
C20 C24 1.444(15)
C21 C22 1.340(14)
C22 N3 1.343(14)
C23 N3 1.331(18)
C23 C24 1.345(18)
C25 C26 1.492(11)
C26 C27 1.264(11)
C27 C28 1.460(18)
C28 C32 1.385(15)
C28 C29 1.375(15)
C29 C30 1.382(16)
C30 N4 1.327(13)
C31 N4 1.300(14)
C31 C32 1.346(16)
